data_1551733
loop_
_publ_author_name
'G. B., Thippeswamy'
'D., Vijaykumar'
'T. N. Mahadeva, Prasad'
'B. S., Jayashree'
'B. N., Lakshminarayana'
'M. A., Sridhar'
'J. Shashidhara, Prasad'

_publ_section_title
;
 Synthesis and Crystal Structure of
 3-(4-Ethylphenyl)-1-(2-hydroxy-4-methoxyphenyl)prop-2-en-1-one
;
_journal_name_full 'X-ray Structure Analysis Online'
_journal_page_first 39
_journal_paper_doi 10.2116/xraystruct.27.39
_journal_volume 27
_journal_year 2011
_chemical_formula_moiety 'C18 H18 O3'
_chemical_formula_sum 'C18 H18 O3'
_chemical_formula_weight 282.32
_space_group_IT_number 2
_space_group_name_Hall '-P 1'
_space_group_name_H-M_alt 'P -1'
_symmetry_cell_setting triclinic
_symmetry_Int_Tables_number 2
_symmetry_space_group_name_Hall '-P 1'
_symmetry_space_group_name_H-M 'P -1'
_atom_sites_solution_hydrogens geom
_atom_sites_solution_primary direct
_atom_sites_solution_secondary difmap
_audit_creation_method SHELXL-97
_cell_angle_alpha 68.808(4)
_cell_angle_beta 81.149(7)
_cell_angle_gamma 79.863(7)
_cell_formula_units_Z 4
_cell_length_a 9.6860(9)
_cell_length_b 12.6650(17)
_cell_length_c 13.4900(18)
_cell_measurement_reflns_used 7881
_cell_measurement_temperature 293(2)
_cell_measurement_theta_max 25.03
_cell_measurement_theta_min 2.58
_cell_volume 1511.5(3)
_computing_structure_refinement 'SHELXL-97 (Sheldrick, 1997)'
_computing_structure_solution 'SHELXS-97 (Sheldrick, 1990)'
_diffrn_ambient_temperature 293(2)
_diffrn_measured_fraction_theta_full 0.908
_diffrn_measured_fraction_theta_max 0.908
_diffrn_radiation_monochromator graphite
_diffrn_radiation_source 'fine-focus sealed tube'
_diffrn_radiation_type MoK\a
_diffrn_radiation_wavelength 0.71073
_diffrn_reflns_av_R_equivalents 0.0351
_diffrn_reflns_av_sigmaI/netI 0.0408
_diffrn_reflns_limit_h_max 11
_diffrn_reflns_limit_h_min -11
_diffrn_reflns_limit_k_max 13
_diffrn_reflns_limit_k_min -15
_diffrn_reflns_limit_l_max 16
_diffrn_reflns_limit_l_min -16
_diffrn_reflns_number 7881
_diffrn_reflns_theta_full 25.03
_diffrn_reflns_theta_max 25.03
_diffrn_reflns_theta_min 2.58
_exptl_absorpt_coefficient_mu 0.084
_exptl_absorpt_correction_type none
_exptl_absorpt_process_details none
_exptl_crystal_colour yellow
_exptl_crystal_density_diffrn 1.241
_exptl_crystal_density_method 'not measured'
_exptl_crystal_description block
_exptl_crystal_F_000 600
_exptl_crystal_size_max 0.290
_exptl_crystal_size_mid 0.270
_exptl_crystal_size_min 0.250
_refine_diff_density_max 0.237
_refine_diff_density_min -0.204
_refine_diff_density_rms 0.040
_refine_ls_extinction_coef 0.043(10)
_refine_ls_extinction_expression Fc^*^=kFc[1+0.001xFc^2^\l^3^/sin(2\q)]^-1/4^
_refine_ls_extinction_method SHELXL
_refine_ls_goodness_of_fit_ref 1.049
_refine_ls_hydrogen_treatment constr
_refine_ls_matrix_type full
_refine_ls_number_parameters 384
_refine_ls_number_reflns 4844
_refine_ls_number_restraints 0
_refine_ls_restrained_S_all 1.049
_refine_ls_R_factor_all 0.0816
_refine_ls_R_factor_gt 0.0600
_refine_ls_shift/su_max 0.000
_refine_ls_shift/su_mean 0.000
_refine_ls_structure_factor_coef Fsqd
_refine_ls_weighting_details 'calc w=1/[\s^2^(Fo^2^)+(0.1197P)^2^+0.1524P] where P=(Fo^2^+2Fc^2^)/3'
_refine_ls_weighting_scheme calc
_refine_ls_wR_factor_gt 0.1730
_refine_ls_wR_factor_ref 0.1984
_reflns_number_gt 3419
_reflns_number_total 4844
_reflns_threshold_expression I>2\s(I)
_cod_data_source_file 27_39_1.cif
_cod_data_source_block shelxl
_cod_depositor_comments
;
The following automatic conversions were performed:

'_symmetry_cell_setting' value 'Triclinic' changed to 'triclinic'
according to
/home/andrius/struct/COD-crude-data/automatic-downloads/current/J-STAGE/lib/dictionaries/cif_core.dic
dictionary named 'cif_core.dic' version 2.4.2 from 2011-04-26.

Automatic conversion script
Id: cif_fix_values 6524 2018-11-02 12:15:13Z antanas 
;
_cod_database_code 1551733

loop_
_symmetry_equiv_pos_as_xyz
'x, y, z'
'-x, -y, -z'

loop_
_atom_site_label
_atom_site_type_symbol
_atom_site_fract_x
_atom_site_fract_y
_atom_site_fract_z
_atom_site_U_iso_or_equiv
_atom_site_adp_type
_atom_site_occupancy
_atom_site_symmetry_multiplicity
_atom_site_calc_flag
_atom_site_refinement_flags
C1A C -0.0764(3) 0.6674(3) 0.4700(3) 0.0907(9) Uani 1 1 d .
H1A1 H -0.0890 0.6187 0.5433 0.136 Uiso 1 1 calc R
H1A2 H -0.0761 0.6242 0.4243 0.136 Uiso 1 1 calc R
H1A3 H -0.1521 0.7293 0.4556 0.136 Uiso 1 1 calc R
O2A O 0.05424(18) 0.71183(15) 0.45030(15) 0.0779(5) Uani 1 1 d .
C3A C 0.0711(2) 0.78155(19) 0.50290(18) 0.0619(6) Uani 1 1 d .
C4A C 0.1974(2) 0.8265(2) 0.47633(19) 0.0644(6) Uani 1 1 d .
H4A H 0.2632 0.8095 0.4245 0.077 Uiso 1 1 calc R
C5A C 0.2259(2) 0.89657(19) 0.52644(18) 0.0599(6) Uani 1 1 d .
C6A C 0.1287(2) 0.92270(17) 0.60655(16) 0.0547(5) Uani 1 1 d .
C7A C 0.0017(2) 0.87619(18) 0.62937(18) 0.0614(6) Uani 1 1 d .
H7A H -0.0653 0.8932 0.6806 0.074 Uiso 1 1 calc R
C8A C -0.0286(2) 0.80695(19) 0.58001(19) 0.0638(6) Uani 1 1 d .
H8A H -0.1140 0.7774 0.5976 0.077 Uiso 1 1 calc R
O9A O 0.35026(17) 0.94003(16) 0.49587(14) 0.0778(5) Uani 1 1 d .
H9A H 0.3564 0.9800 0.5307 0.117 Uiso 1 1 calc R
C10A C 0.1606(2) 0.9981(2) 0.65744(18) 0.0623(6) Uani 1 1 d .
O11A O 0.27413(19) 1.04054(17) 0.62927(15) 0.0819(5) Uani 1 1 d .
C12A C 0.0607(2) 1.0267(2) 0.74008(19) 0.0651(6) Uani 1 1 d .
H12A H -0.0214 0.9925 0.7631 0.078 Uiso 1 1 calc R
C13A C 0.0846(3) 1.1002(2) 0.7827(2) 0.0675(6) Uani 1 1 d .
H13A H 0.1692 1.1306 0.7587 0.081 Uiso 1 1 calc R
C14A C -0.0068(2) 1.1391(2) 0.86316(18) 0.0631(6) Uani 1 1 d .
C15A C 0.0292(3) 1.2252(2) 0.8912(2) 0.0789(7) Uani 1 1 d .
H15A H 0.1104 1.2579 0.8578 0.095 Uiso 1 1 calc R
C16A C -0.0529(3) 1.2631(2) 0.9673(2) 0.0832(8) Uani 1 1 d .
H16A H -0.0271 1.3220 0.9834 0.100 Uiso 1 1 calc R
C17A C -0.1741(3) 1.2150(2) 1.0210(2) 0.0710(6) Uani 1 1 d .
C18A C -0.2084(3) 1.1286(2) 0.9935(2) 0.0762(7) Uani 1 1 d .
H18A H -0.2885 1.0947 1.0280 0.091 Uiso 1 1 calc R
C19A C -0.1276(3) 1.0911(2) 0.9164(2) 0.0726(7) Uani 1 1 d .
H19A H -0.1542 1.0329 0.8997 0.087 Uiso 1 1 calc R
C20A C -0.2646(3) 1.2560(3) 1.1050(2) 0.0886(8) Uani 1 1 d .
H20A H -0.3202 1.1965 1.1506 0.106 Uiso 1 1 calc R
H20B H -0.2039 1.2689 1.1492 0.106 Uiso 1 1 calc R
C21A C -0.3616(4) 1.3635(3) 1.0590(3) 0.1031(10) Uani 1 1 d .
H21A H -0.3071 1.4247 1.0195 0.155 Uiso 1 1 calc R
H21B H -0.4210 1.3822 1.1157 0.155 Uiso 1 1 calc R
H21C H -0.4188 1.3527 1.0122 0.155 Uiso 1 1 calc R
C1B C 0.2699(3) 0.5890(2) 0.2987(3) 0.0976(10) Uani 1 1 d .
H1B1 H 0.3068 0.6202 0.2253 0.146 Uiso 1 1 calc R
H1B2 H 0.2829 0.6372 0.3364 0.146 Uiso 1 1 calc R
H1B3 H 0.1712 0.5846 0.3023 0.146 Uiso 1 1 calc R
O2B O 0.3424(2) 0.47706(15) 0.34630(16) 0.0833(6) Uani 1 1 d .
C3B C 0.3382(3) 0.3973(2) 0.3020(2) 0.0657(6) Uani 1 1 d .
C4B C 0.2630(3) 0.4146(2) 0.2180(2) 0.0665(6) Uani 1 1 d .
H4B H 0.2110 0.4853 0.1870 0.080 Uiso 1 1 calc R
C5B C 0.2646(2) 0.3266(2) 0.17923(19) 0.0630(6) Uani 1 1 d .
C6B C 0.3431(2) 0.21869(18) 0.22527(17) 0.0569(5) Uani 1 1 d .
C7B C 0.4179(2) 0.20490(19) 0.31091(18) 0.0624(6) Uani 1 1 d .
H7B H 0.4705 0.1347 0.3425 0.075 Uiso 1 1 calc R
C8B C 0.4163(3) 0.2910(2) 0.3497(2) 0.0690(6) Uani 1 1 d .
H8B H 0.4664 0.2792 0.4072 0.083 Uiso 1 1 calc R
O9B O 0.1899(2) 0.34852(16) 0.09644(15) 0.0877(6) Uani 1 1 d .
H9B H 0.1991 0.2915 0.0794 0.132 Uiso 1 1 calc R
C10B C 0.3443(2) 0.12841(19) 0.18242(19) 0.0622(6) Uani 1 1 d .
O11B O 0.2757(2) 0.14596(15) 0.10548(15) 0.0838(6) Uani 1 1 d .
C12B C 0.4257(3) 0.01589(19) 0.22794(19) 0.0640(6) Uani 1 1 d .
H12B H 0.4605 -0.0036 0.2937 0.077 Uiso 1 1 calc R
C13B C 0.4503(2) -0.05829(19) 0.17703(19) 0.0637(6) Uani 1 1 d .
H13B H 0.4176 -0.0326 0.1099 0.076 Uiso 1 1 calc R
C14B C 0.5219(2) -0.17469(19) 0.21208(18) 0.0603(6) Uani 1 1 d .
C15B C 0.5530(3) -0.2338(2) 0.1407(2) 0.0729(7) Uani 1 1 d .
H15B H 0.5298 -0.1973 0.0709 0.087 Uiso 1 1 calc R
C16B C 0.6174(3) -0.3452(2) 0.1710(2) 0.0784(7) Uani 1 1 d .
H16B H 0.6379 -0.3823 0.1212 0.094 Uiso 1 1 calc R
C17B C 0.6520(3) -0.4029(2) 0.2748(2) 0.0740(7) Uani 1 1 d .
C18B C 0.6208(3) -0.3444(2) 0.3463(2) 0.0737(7) Uani 1 1 d .
H18B H 0.6427 -0.3817 0.4163 0.088 Uiso 1 1 calc R
C19B C 0.5582(2) -0.2323(2) 0.3165(2) 0.0667(6) Uani 1 1 d .
H19B H 0.5399 -0.1949 0.3660 0.080 Uiso 1 1 calc R
C20B C 0.7242(3) -0.5246(2) 0.3058(3) 0.0985(10) Uani 1 1 d .
H20C H 0.7338 -0.5537 0.3818 0.118 Uiso 1 1 calc R
H20D H 0.6659 -0.5715 0.2918 0.118 Uiso 1 1 calc R
C21B C 0.8670(4) -0.5344(3) 0.2461(4) 0.1366(15) Uani 1 1 d .
H21D H 0.8585 -0.5032 0.1706 0.205 Uiso 1 1 calc R
H21E H 0.9064 -0.6134 0.2652 0.205 Uiso 1 1 calc R
H21F H 0.9275 -0.4930 0.2640 0.205 Uiso 1 1 calc R

loop_
_atom_site_aniso_label
_atom_site_aniso_U_11
_atom_site_aniso_U_22
_atom_site_aniso_U_33
_atom_site_aniso_U_23
_atom_site_aniso_U_13
_atom_site_aniso_U_12
C1A 0.0880(19) 0.093(2) 0.109(2) -0.0562(18) 0.0054(16) -0.0241(16)
O2A 0.0770(11) 0.0799(12) 0.0879(13) -0.0463(10) 0.0030(9) -0.0107(9)
C3A 0.0664(14) 0.0567(13) 0.0612(14) -0.0225(11) -0.0038(10) -0.0014(10)
C4A 0.0620(13) 0.0670(14) 0.0618(14) -0.0260(11) 0.0031(10) -0.0023(11)
C5A 0.0532(12) 0.0608(13) 0.0576(13) -0.0130(10) -0.0039(9) -0.0037(10)
C6A 0.0580(12) 0.0508(12) 0.0486(11) -0.0127(9) -0.0030(9) -0.0011(9)
C7A 0.0624(13) 0.0586(13) 0.0580(13) -0.0203(11) 0.0036(10) -0.0019(10)
C8A 0.0639(13) 0.0582(13) 0.0683(14) -0.0246(11) 0.0016(10) -0.0067(10)
O9A 0.0661(10) 0.0940(13) 0.0766(11) -0.0361(10) 0.0083(8) -0.0179(9)
C10A 0.0640(14) 0.0625(13) 0.0562(13) -0.0174(11) -0.0064(10) -0.0036(11)
O11A 0.0712(11) 0.1017(14) 0.0851(12) -0.0453(11) 0.0053(9) -0.0252(10)
C12A 0.0668(14) 0.0689(14) 0.0607(14) -0.0247(12) -0.0037(10) -0.0088(11)
C13A 0.0670(14) 0.0703(15) 0.0656(14) -0.0237(12) -0.0050(11) -0.0105(11)
C14A 0.0650(13) 0.0646(14) 0.0610(14) -0.0238(11) -0.0097(10) -0.0037(11)
C15A 0.0714(16) 0.0885(18) 0.0900(19) -0.0450(15) 0.0020(13) -0.0217(13)
C16A 0.0914(19) 0.0873(19) 0.0884(19) -0.0492(16) -0.0074(15) -0.0165(15)
C17A 0.0731(15) 0.0776(16) 0.0629(14) -0.0290(13) -0.0094(11) 0.0016(12)
C18A 0.0745(16) 0.0792(17) 0.0752(17) -0.0286(14) 0.0002(12) -0.0128(13)
C19A 0.0739(15) 0.0740(16) 0.0753(16) -0.0327(13) -0.0017(12) -0.0132(12)
C20A 0.100(2) 0.092(2) 0.0707(17) -0.0336(15) -0.0021(14) 0.0017(16)
C21A 0.110(2) 0.097(2) 0.091(2) -0.0361(18) 0.0125(17) 0.0068(18)
C1B 0.099(2) 0.0698(18) 0.137(3) -0.0596(19) 0.0046(18) -0.0061(15)
O2B 0.0929(13) 0.0689(11) 0.1001(14) -0.0470(10) -0.0003(10) -0.0105(9)
C3B 0.0719(14) 0.0585(14) 0.0700(15) -0.0308(12) 0.0081(11) -0.0116(11)
C4B 0.0669(14) 0.0552(13) 0.0724(16) -0.0220(11) 0.0013(11) -0.0018(10)
C5B 0.0663(13) 0.0593(13) 0.0590(13) -0.0188(11) -0.0034(10) -0.0032(10)
C6B 0.0615(12) 0.0524(12) 0.0544(12) -0.0192(10) 0.0003(9) -0.0043(9)
C7B 0.0687(14) 0.0533(12) 0.0640(14) -0.0221(11) -0.0051(10) -0.0022(10)
C8B 0.0792(15) 0.0676(15) 0.0650(15) -0.0282(12) -0.0077(11) -0.0100(12)
O9B 0.1041(14) 0.0729(12) 0.0874(13) -0.0298(10) -0.0354(11) 0.0125(10)
C10B 0.0680(14) 0.0590(13) 0.0592(14) -0.0222(11) -0.0033(10) -0.0055(10)
O11B 0.1036(13) 0.0757(12) 0.0812(12) -0.0373(10) -0.0314(11) 0.0070(10)
C12B 0.0765(15) 0.0569(13) 0.0590(13) -0.0215(11) -0.0056(11) -0.0074(11)
C13B 0.0688(14) 0.0607(14) 0.0620(14) -0.0237(11) -0.0042(10) -0.0056(10)
C14B 0.0604(12) 0.0577(13) 0.0641(14) -0.0234(11) -0.0039(10) -0.0073(10)
C15B 0.0824(16) 0.0651(15) 0.0702(16) -0.0269(13) -0.0102(12) 0.0034(12)
C16B 0.0825(17) 0.0665(16) 0.089(2) -0.0366(15) -0.0047(14) 0.0017(13)
C17B 0.0680(15) 0.0590(14) 0.0898(19) -0.0200(14) -0.0096(12) -0.0059(11)
C18B 0.0749(16) 0.0659(15) 0.0748(16) -0.0138(13) -0.0161(12) -0.0096(12)
C19B 0.0668(14) 0.0652(15) 0.0720(16) -0.0275(12) -0.0080(11) -0.0091(11)
C20B 0.092(2) 0.0640(17) 0.127(3) -0.0202(17) -0.0192(18) 0.0018(14)
C21B 0.106(3) 0.094(2) 0.179(4) -0.032(3) -0.011(3) 0.029(2)

loop_
_atom_type_symbol
_atom_type_description
_atom_type_scat_dispersion_real
_atom_type_scat_dispersion_imag
_atom_type_scat_source
C C 0.0033 0.0016 'International Tables Vol C Tables 4.2.6.8 and 6.1.1.4'
H H 0.0000 0.0000 'International Tables Vol C Tables 4.2.6.8 and 6.1.1.4'
O O 0.0106 0.0060 'International Tables Vol C Tables 4.2.6.8 and 6.1.1.4'
N N 0.0061 0.0033 'International Tables Vol C Tables 4.2.6.8 and 6.1.1.4'

loop_
_geom_angle_atom_site_label_1
_geom_angle_atom_site_label_2
_geom_angle_atom_site_label_3
_geom_angle
O2A C1A H1A1 109.5
O2A C1A H1A2 109.5
H1A1 C1A H1A2 109.5
O2A C1A H1A3 109.5
H1A1 C1A H1A3 109.5
H1A2 C1A H1A3 109.5
C3A O2A C1A 118.34(19)
O2A C3A C4A 115.6(2)
O2A C3A C8A 124.0(2)
C4A C3A C8A 120.5(2)
C5A C4A C3A 120.1(2)
C5A C4A H4A 119.9
C3A C4A H4A 119.9
O9A C5A C4A 117.6(2)
O9A C5A C6A 121.2(2)
C4A C5A C6A 121.2(2)
C7A C6A C5A 116.4(2)
C7A C6A C10A 123.5(2)
C5A C6A C10A 120.1(2)
C8A C7A C6A 123.2(2)
C8A C7A H7A 118.4
C6A C7A H7A 118.4
C7A C8A C3A 118.6(2)
C7A C8A H8A 120.7
C3A C8A H8A 120.7
C5A O9A H9A 109.5
O11A C10A C6A 119.7(2)
O11A C10A C12A 119.4(2)
C6A C10A C12A 120.8(2)
C13A C12A C10A 121.5(2)
C13A C12A H12A 119.2
C10A C12A H12A 119.2
C12A C13A C14A 127.6(2)
C12A C13A H13A 116.2
C14A C13A H13A 116.2
C15A C14A C19A 117.5(2)
C15A C14A C13A 119.6(2)
C19A C14A C13A 122.9(2)
C16A C15A C14A 121.3(2)
C16A C15A H15A 119.3
C14A C15A H15A 119.3
C15A C16A C17A 121.3(2)
C15A C16A H16A 119.4
C17A C16A H16A 119.4
C18A C17A C16A 117.1(2)
C18A C17A C20A 121.4(3)
C16A C17A C20A 121.6(2)
C19A C18A C17A 122.0(3)
C19A C18A H18A 119.0
C17A C18A H18A 119.0
C18A C19A C14A 120.9(2)
C18A C19A H19A 119.6
C14A C19A H19A 119.6
C21A C20A C17A 113.2(2)
C21A C20A H20A 108.9
C17A C20A H20A 108.9
C21A C20A H20B 108.9
C17A C20A H20B 108.9
H20A C20A H20B 107.7
C20A C21A H21A 109.5
C20A C21A H21B 109.5
H21A C21A H21B 109.5
C20A C21A H21C 109.5
H21A C21A H21C 109.5
H21B C21A H21C 109.5
O2B C1B H1B1 109.5
O2B C1B H1B2 109.5
H1B1 C1B H1B2 109.5
O2B C1B H1B3 109.5
H1B1 C1B H1B3 109.5
H1B2 C1B H1B3 109.5
C3B O2B C1B 117.9(2)
O2B C3B C4B 124.5(2)
O2B C3B C8B 114.9(2)
C4B C3B C8B 120.5(2)
C3B C4B C5B 120.0(2)
C3B C4B H4B 120.0
C5B C4B H4B 120.0
O9B C5B C4B 117.4(2)
O9B C5B C6B 121.8(2)
C4B C5B C6B 120.8(2)
C7B C6B C5B 117.2(2)
C7B C6B C10B 123.1(2)
C5B C6B C10B 119.7(2)
C8B C7B C6B 122.3(2)
C8B C7B H7B 118.9
C6B C7B H7B 118.9
C7B C8B C3B 119.2(2)
C7B C8B H8B 120.4
C3B C8B H8B 120.4
C5B O9B H9B 109.5
O11B C10B C6B 120.1(2)
O11B C10B C12B 118.9(2)
C6B C10B C12B 121.0(2)
C13B C12B C10B 121.0(2)
C13B C12B H12B 119.5
C10B C12B H12B 119.5
C12B C13B C14B 128.6(2)
C12B C13B H13B 115.7
C14B C13B H13B 115.7
C15B C14B C19B 117.7(2)
C15B C14B C13B 119.4(2)
C19B C14B C13B 122.9(2)
C16B C15B C14B 121.5(2)
C16B C15B H15B 119.3
C14B C15B H15B 119.3
C15B C16B C17B 120.9(3)
C15B C16B H16B 119.6
C17B C16B H16B 119.6
C18B C17B C16B 117.8(2)
C18B C17B C20B 122.3(3)
C16B C17B C20B 119.9(3)
C19B C18B C17B 121.9(2)
C19B C18B H18B 119.1
C17B C18B H18B 119.1
C18B C19B C14B 120.3(2)
C18B C19B H19B 119.8
C14B C19B H19B 119.8
C21B C20B C17B 112.4(3)
C21B C20B H20C 109.1
C17B C20B H20C 109.1
C21B C20B H20D 109.1
C17B C20B H20D 109.1
H20C C20B H20D 107.8
C20B C21B H21D 109.5
C20B C21B H21E 109.5
H21D C21B H21E 109.5
C20B C21B H21F 109.5
H21D C21B H21F 109.5
H21E C21B H21F 109.5

loop_
_geom_bond_atom_site_label_1
_geom_bond_atom_site_label_2
_geom_bond_distance
C1A O2A 1.424(3)
C1A H1A1 0.9600
C1A H1A2 0.9600
C1A H1A3 0.9600
O2A C3A 1.360(3)
C3A C4A 1.383(3)
C3A C8A 1.394(3)
C4A C5A 1.377(3)
C4A H4A 0.9300
C5A O9A 1.356(3)
C5A C6A 1.414(3)
C6A C7A 1.401(3)
C6A C10A 1.457(3)
C7A C8A 1.368(3)
C7A H7A 0.9300
C8A H8A 0.9300
O9A H9A 0.8200
C10A O11A 1.254(3)
C10A C12A 1.465(3)
C12A C13A 1.324(3)
C12A H12A 0.9300
C13A C14A 1.463(3)
C13A H13A 0.9300
C14A C15A 1.387(3)
C14A C19A 1.389(3)
C15A C16A 1.374(4)
C15A H15A 0.9300
C16A C17A 1.395(4)
C16A H16A 0.9300
C17A C18A 1.380(4)
C17A C20A 1.510(4)
C18A C19A 1.377(4)
C18A H18A 0.9300
C19A H19A 0.9300
C20A C21A 1.497(4)
C20A H20A 0.9700
C20A H20B 0.9700
C21A H21A 0.9600
C21A H21B 0.9600
C21A H21C 0.9600
C1B O2B 1.430(3)
C1B H1B1 0.9600
C1B H1B2 0.9600
C1B H1B3 0.9600
O2B C3B 1.356(3)
C3B C4B 1.370(4)
C3B C8B 1.402(3)
C4B C5B 1.390(3)
C4B H4B 0.9300
C5B O9B 1.342(3)
C5B C6B 1.413(3)
C6B C7B 1.399(3)
C6B C10B 1.454(3)
C7B C8B 1.367(3)
C7B H7B 0.9300
C8B H8B 0.9300
O9B H9B 0.8200
C10B O11B 1.249(3)
C10B C12B 1.466(3)
C12B C13B 1.322(3)
C12B H12B 0.9300
C13B C14B 1.454(3)
C13B H13B 0.9300
C14B C15B 1.389(3)
C14B C19B 1.399(3)
C15B C16B 1.378(3)
C15B H15B 0.9300
C16B C17B 1.388(4)
C16B H16B 0.9300
C17B C18B 1.385(4)
C17B C20B 1.512(4)
C18B C19B 1.379(3)
C18B H18B 0.9300
C19B H19B 0.9300
C20B C21B 1.499(5)
C20B H20C 0.9700
C20B H20D 0.9700
C21B H21D 0.9600
C21B H21E 0.9600
C21B H21F 0.9600

loop_
_geom_torsion_atom_site_label_1
_geom_torsion_atom_site_label_2
_geom_torsion_atom_site_label_3
_geom_torsion_atom_site_label_4
_geom_torsion
C1A O2A C3A C4A -176.9(2)
C1A O2A C3A C8A 4.0(4)
O2A C3A C4A C5A -178.8(2)
C8A C3A C4A C5A 0.3(4)
C3A C4A C5A O9A -178.8(2)
C3A C4A C5A C6A 0.9(3)
O9A C5A C6A C7A 178.0(2)
C4A C5A C6A C7A -1.7(3)
O9A C5A C6A C10A 0.4(3)
C4A C5A C6A C10A -179.3(2)
C5A C6A C7A C8A 1.4(3)
C10A C6A C7A C8A 178.9(2)
C6A C7A C8A C3A -0.3(3)
O2A C3A C8A C7A 178.5(2)
C4A C3A C8A C7A -0.6(3)
C7A C6A C10A O11A -176.8(2)
C5A C6A C10A O11A 0.6(3)
C7A C6A C10A C12A 2.2(3)
C5A C6A C10A C12A 179.6(2)
O11A C10A C12A C13A 2.9(4)
C6A C10A C12A C13A -176.1(2)
C10A C12A C13A C14A 178.2(2)
C12A C13A C14A C15A -173.8(3)
C12A C13A C14A C19A 8.3(4)
C19A C14A C15A C16A -1.2(4)
C13A C14A C15A C16A -179.2(3)
C14A C15A C16A C17A 1.3(4)
C15A C16A C17A C18A -0.6(4)
C15A C16A C17A C20A 179.8(3)
C16A C17A C18A C19A -0.2(4)
C20A C17A C18A C19A 179.4(2)
C17A C18A C19A C14A 0.3(4)
C15A C14A C19A C18A 0.4(4)
C13A C14A C19A C18A 178.3(2)
C18A C17A C20A C21A -99.7(3)
C16A C17A C20A C21A 79.8(4)
C1B O2B C3B C4B -3.6(4)
C1B O2B C3B C8B 177.5(2)
O2B C3B C4B C5B -179.3(2)
C8B C3B C4B C5B -0.4(4)
C3B C4B C5B O9B -179.5(2)
C3B C4B C5B C6B -0.1(4)
O9B C5B C6B C7B 179.7(2)
C4B C5B C6B C7B 0.2(3)
O9B C5B C6B C10B 0.2(3)
C4B C5B C6B C10B -179.3(2)
C5B C6B C7B C8B 0.1(3)
C10B C6B C7B C8B 179.6(2)
C6B C7B C8B C3B -0.5(4)
O2B C3B C8B C7B 179.7(2)
C4B C3B C8B C7B 0.7(4)
C7B C6B C10B O11B -179.7(2)
C5B C6B C10B O11B -0.3(3)
C7B C6B C10B C12B 0.1(3)
C5B C6B C10B C12B 179.51(19)
O11B C10B C12B C13B 13.5(3)
C6B C10B C12B C13B -166.3(2)
C10B C12B C13B C14B -176.5(2)
C12B C13B C14B C15B -171.8(2)
C12B C13B C14B C19B 10.1(4)
C19B C14B C15B C16B -0.1(3)
C13B C14B C15B C16B -178.3(2)
C14B C15B C16B C17B 0.8(4)
C15B C16B C17B C18B -0.6(4)
C15B C16B C17B C20B -179.2(2)
C16B C17B C18B C19B -0.3(4)
C20B C17B C18B C19B 178.3(2)
C17B C18B C19B C14B 1.0(3)
C15B C14B C19B C18B -0.8(3)
C13B C14B C19B C18B 177.3(2)
C18B C17B C20B C21B -115.3(4)
C16B C17B C20B C21B 63.3(4)
